data_4035766
loop_
_publ_author_name
'Vil', Vera A.'
'Gomes, Gabriel Dos Passos'
'Ekimova, Maria V.'
'Lyssenko, Konstantin A.'
'Syroeshkin, Mikhail A.'
'Nikishin, Gennady I.'
'Alabugin, Igor V.'
'Terent'ev, Alexander O.'

_publ_section_title
;
 Five Roads That Converge at the Cyclic Peroxy-Criegee Intermediates:
 BF<sub>3</sub>-Catalyzed Synthesis of \b-Hydroperoxy-\b-peroxylactones.
;
_journal_issue 21
_journal_name_full 'The Journal of organic chemistry'
_journal_page_first 13427
_journal_page_last 13445
_journal_paper_doi 10.1021/acs.joc.8b02218
_journal_volume 83
_journal_year 2018
_chemical_formula_moiety 'C11 H11 Cl O5'
_chemical_formula_sum 'C11 H11 Cl O5'
_chemical_formula_weight 258.65
_space_group_crystal_system monoclinic
_space_group_IT_number 14
_space_group_name_Hall '-P 2ybc'
_space_group_name_H-M_alt 'P 1 21/c 1'
_atom_sites_solution_hydrogens mixed
_audit_creation_method SHELXL-2016/6
_cell_angle_alpha 90
_cell_angle_beta 104.727(3)
_cell_angle_gamma 90
_cell_formula_units_Z 8
_cell_length_a 28.220(4)
_cell_length_b 5.8112(7)
_cell_length_c 14.3654(18)
_cell_measurement_reflns_used 4375
_cell_measurement_temperature 120(2)
_cell_measurement_theta_max 24.44
_cell_measurement_theta_min 2.32
_cell_volume 2278.4(5)
_computing_cell_refinement 'Bruker SAINT'
_computing_data_collection 'Bruker APEX II'
_computing_data_reduction 'Bruker SAINT'
_computing_molecular_graphics 'Bruker SHELXTL'
_computing_publication_material 'Bruker SHELXTL'
_computing_structure_refinement 'SHELXL-97 (Sheldrick, 1997)'
_computing_structure_solution 'SHELXS-97 (Sheldrick, 1997)'
_diffrn_ambient_temperature 120(2)
_diffrn_measured_fraction_theta_full 1.000
_diffrn_measured_fraction_theta_max 1.000
_diffrn_measurement_device_type 'Bruker APEX II CCD area detector''
_diffrn_measurement_method 'omega scans'
_diffrn_radiation_type MoK\a
_diffrn_radiation_wavelength 0.71073
_diffrn_reflns_av_R_equivalents 0.0277
_diffrn_reflns_av_unetI/netI 0.0460
_diffrn_reflns_Laue_measured_fraction_full 1.000
_diffrn_reflns_Laue_measured_fraction_max 1.000
_diffrn_reflns_limit_h_max 36
_diffrn_reflns_limit_h_min -36
_diffrn_reflns_limit_k_max 7
_diffrn_reflns_limit_k_min -7
_diffrn_reflns_limit_l_max 18
_diffrn_reflns_limit_l_min -18
_diffrn_reflns_number 9970
_diffrn_reflns_point_group_measured_fraction_full 1.000
_diffrn_reflns_point_group_measured_fraction_max 1.000
_diffrn_reflns_theta_full 25.242
_diffrn_reflns_theta_max 26.997
_diffrn_reflns_theta_min 0.746
_exptl_absorpt_coefficient_mu 0.342
_exptl_absorpt_correction_type multi-scan
_exptl_absorpt_process_details SADABS
_exptl_crystal_colour colorless
_exptl_crystal_density_diffrn 1.508
_exptl_crystal_description prism
_exptl_crystal_F_000 1072
_exptl_crystal_size_max 0.320
_exptl_crystal_size_mid 0.210
_exptl_crystal_size_min 0.190
_exptl_transmission_factor_max 0.938
_exptl_transmission_factor_min 0.898
_refine_diff_density_max 1.437
_refine_diff_density_min -1.093
_refine_diff_density_rms 0.121
_refine_ls_extinction_method none
_refine_ls_goodness_of_fit_ref 1.122
_refine_ls_hydrogen_treatment constr
_refine_ls_matrix_type full
_refine_ls_number_parameters 254
_refine_ls_number_reflns 4985
_refine_ls_number_restraints 24
_refine_ls_restrained_S_all 1.144
_refine_ls_R_factor_all 0.0788
_refine_ls_R_factor_gt 0.0703
_refine_ls_shift/su_max 0.015
_refine_ls_shift/su_mean 0.004
_refine_ls_structure_factor_coef Fsqd
_refine_ls_weighting_details 'w=1/[\s^2^(Fo^2^)+(0.0993P)^2^+4.0908P] where P=(Fo^2^+2Fc^2^)/3'
_refine_ls_weighting_scheme calc
_refine_ls_wR_factor_gt 0.1824
_refine_ls_wR_factor_ref 0.1896
_reflns_Friedel_coverage 0.000
_reflns_number_gt 4438
_reflns_number_total 4985
_reflns_threshold_expression 'I > 2\s(I)'
_cod_data_source_file jo8b02218_si_002.cif
_cod_data_source_block 111
_cod_original_sg_symbol_H-M 'P 21/c'
_cod_database_code 4035766
_shelx_shelxl_version_number 2016/6
_shelx_space_group_comment
;
The symmetry employed for this shelxl refinement is uniquely defined
by the following loop, which should always be used as a source of
symmetry information in preference to the above space-group names.
They are only intended as comments.
;
_shelx_estimated_absorpt_t_min 0.898
_shelx_estimated_absorpt_t_max 0.938

loop_
_space_group_symop_operation_xyz
'x, y, z'
'-x, y+1/2, -z+1/2'
'-x, -y, -z'
'x, -y-1/2, z-1/2'

loop_
_atom_site_label
_atom_site_type_symbol
_atom_site_fract_x
_atom_site_fract_y
_atom_site_fract_z
_atom_site_U_iso_or_equiv
_atom_site_adp_type
_atom_site_occupancy
_atom_site_site_symmetry_order
_atom_site_calc_flag
_atom_site_refinement_flags_posn
_atom_site_refinement_flags_adp
_atom_site_refinement_flags_occupancy
_atom_site_disorder_assembly
_atom_site_disorder_group
Cl1A Cl 0.02614(4) 0.6424(2) 0.11381(9) 0.0205(2) Uani 1 1 d . . . . .
O1A O -0.24035(12) 0.7016(6) 0.3390(3) 0.0175(6) Uani 1 1 d . . . . .
O2A O -0.18871(13) 0.6793(6) 0.3933(2) 0.0162(6) Uani 1 1 d . . . . .
O3A O -0.28022(11) 0.7266(7) 0.1861(3) 0.0194(6) Uani 1 1 d . . . . .
O4A O -0.14687(10) 0.9790(5) 0.3385(2) 0.0144(4) Uani 1 1 d . . . . .
O5A O -0.19221(11) 1.1128(5) 0.3009(2) 0.0165(5) Uani 1 1 d . . . . .
H5OA H -0.201524 1.135791 0.356532 0.020 Uiso 1 1 d R U . . .
C1A C -0.24166(19) 0.7019(8) 0.2428(4) 0.0185(11) Uani 1 1 d . . . . .
C2A C -0.19051(17) 0.6737(8) 0.2311(3) 0.0113(6) Uani 1 1 d . U . . .
H2AA H -0.185446 0.504927 0.224195 0.014 Uiso 1 1 calc R U . . .
C3A C -0.15794(16) 0.7437(7) 0.3311(4) 0.0119(5) Uani 1 1 d . . . . .
C4A C -0.18152(17) 0.7897(8) 0.1399(3) 0.0139(6) Uani 1 1 d . . . . .
H4AA H -0.204405 0.723581 0.082159 0.017 Uiso 1 1 calc R U . . .
H4AB H -0.188608 0.956268 0.141514 0.017 Uiso 1 1 calc R U . . .
C5A C -0.13007(17) 0.7582(7) 0.1319(4) 0.0131(4) Uani 1 1 d . . . . .
C6A C -0.09491(16) 0.9285(8) 0.1589(3) 0.0131(4) Uani 1 1 d . . . . .
H6AA H -0.103729 1.071431 0.181849 0.016 Uiso 1 1 calc R U . . .
C7A C -0.04642(17) 0.8941(8) 0.1531(4) 0.0161(6) Uani 1 1 d . . . . .
H7AA H -0.022628 1.012408 0.171202 0.019 Uiso 1 1 calc R U . . .
C8A C -0.03438(16) 0.6882(8) 0.1210(3) 0.0133(6) Uani 1 1 d . . . . .
C9A C -0.06856(16) 0.5137(7) 0.0921(3) 0.0134(5) Uani 1 1 d . . . . .
H9AA H -0.059294 0.372482 0.068512 0.016 Uiso 1 1 calc R U . . .
C10A C -0.11613(16) 0.5473(7) 0.0981(3) 0.0136(6) Uani 1 1 d . . . . .
H10A H -0.139595 0.427807 0.079262 0.016 Uiso 1 1 calc R U . . .
C11A C -0.11069(16) 0.6165(7) 0.3668(3) 0.0156(6) Uani 1 1 d . . . . .
H11A H -0.116999 0.450481 0.362761 0.023 Uiso 1 1 calc R U . . .
H11B H -0.088303 0.656554 0.327204 0.023 Uiso 1 1 calc R U . . .
H11C H -0.095838 0.659120 0.433914 0.023 Uiso 1 1 calc R U . . .
Cl1' Cl -0.5259(2) 1.1418(13) 0.0872(6) 0.0205(2) Uani 0.154(3) 1 d . . P A 2
O1' O -0.3112(9) 1.197(4) 0.5838(19) 0.0175(6) Uani 0.154(3) 1 d . . P A 2
O2' O -0.2605(13) 1.284(6) 0.566(2) 0.0162(6) Uani 0.154(3) 1 d . . P A 2
O3' O -0.2211(8) 1.217(12) 0.458(3) 0.0194(6) Uani 0.154(3) 1 d D . P A 2
O4' O -0.3558(3) 1.477(3) 0.4820(15) 0.0144(4) Uani 0.154(3) 1 d D . P A 2
O5' O -0.4084(3) 1.4764(19) 0.4715(14) 0.0165(5) Uani 0.154(3) 1 d D . P A 2
H5O' H -0.428904 1.585442 0.454821 0.020 Uiso 0.154(3) 1 d R U P A 2
C2' C -0.3089(11) 1.181(6) 0.419(2) 0.0113(6) Uani 0.154(3) 1 d . U P A 2
H2'A H -0.310108 1.013455 0.403515 0.014 Uiso 0.154(3) 1 calc R U P A 2
C4' C -0.3176(11) 1.319(5) 0.328(2) 0.0139(6) Uani 0.154(3) 1 d . . P A 2
H4'A H -0.292145 1.284399 0.293293 0.017 Uiso 0.154(3) 1 calc R U P A 2
H4'B H -0.316670 1.485915 0.342020 0.017 Uiso 0.154(3) 1 calc R U P A 2
C5' C -0.372(3) 1.245(8) 0.262(5) 0.0131(4) Uani 0.154(3) 1 d . . P A 2
C6' C -0.3856(10) 1.057(5) 0.2146(19) 0.0131(4) Uani 0.154(3) 1 d . . P A 2
H6'A H -0.362329 0.937110 0.217693 0.016 Uiso 0.154(3) 1 calc R U P A 2
C7' C -0.4313(10) 1.026(5) 0.161(2) 0.0161(6) Uani 0.154(3) 1 d . . P A 2
H7'A H -0.438902 0.885029 0.127235 0.019 Uiso 0.154(3) 1 calc R U P A 2
C8' C -0.4652(10) 1.174(7) 0.154(2) 0.0133(6) Uani 0.154(3) 1 d . . P A 2
C9' C -0.4523(10) 1.398(5) 0.202(2) 0.0134(5) Uani 0.154(3) 1 d . . P A 2
H9'A H -0.476324 1.514130 0.198779 0.016 Uiso 0.154(3) 1 calc R U P A 2
C10' C -0.4060(10) 1.432(5) 0.249(2) 0.0136(6) Uani 0.154(3) 1 d . . P A 2
H10B H -0.395435 1.580088 0.273719 0.016 Uiso 0.154(3) 1 calc R U P A 2
C11' C -0.3904(9) 1.1526(19) 0.477(2) 0.0156(6) Uani 0.154(3) 1 d D . P A 2
H11D H -0.409860 1.175786 0.410391 0.023 Uiso 0.154(3) 1 calc R U P A 2
H11E H -0.390158 0.988760 0.492930 0.023 Uiso 0.154(3) 1 calc R U P A 2
H11F H -0.404900 1.240744 0.520716 0.023 Uiso 0.154(3) 1 calc R U P A 2
C1 C -0.25964(13) 1.2400(7) 0.4835(3) 0.0095(9) Uani 1 1 d D . . . .
C3 C -0.34097(16) 1.2299(7) 0.4856(4) 0.0119(5) Uani 1 1 d D . . . .
Cl1 Cl -0.52628(4) 1.3431(2) 0.08614(10) 0.0205(2) Uani 0.846(3) 1 d . . P A 1
O1 O -0.31192(15) 1.2896(7) 0.5798(3) 0.0175(6) Uani 0.846(3) 1 d . . P A 1
O2 O -0.2600(2) 1.2403(10) 0.5789(4) 0.0162(6) Uani 0.846(3) 1 d . . P A 1
O3 O -0.22005(16) 1.210(2) 0.4664(5) 0.0194(6) Uani 0.846(3) 1 d D . P A 1
O4 O -0.35560(12) 0.9933(6) 0.4826(3) 0.0144(4) Uani 0.846(3) 1 d . . P A 1
O5 O -0.31235(13) 0.8515(6) 0.4907(3) 0.0165(5) Uani 0.846(3) 1 d . . P A 1
H5O H -0.302586 0.827384 0.550936 0.020 Uiso 0.846(3) 1 d R U P A 1
C2 C -0.30921(18) 1.2888(10) 0.4180(4) 0.0113(6) Uani 0.846(3) 1 d . U P A 1
H2A H -0.311686 1.458334 0.405719 0.014 Uiso 0.846(3) 1 calc R U P A 1
C4 C -0.31910(19) 1.1676(9) 0.3218(4) 0.0139(6) Uani 0.846(3) 1 d . . P A 1
H4A H -0.294856 1.219254 0.287156 0.017 Uiso 0.846(3) 1 calc R U P A 1
H4B H -0.314863 0.999794 0.332722 0.017 Uiso 0.846(3) 1 calc R U P A 1
C5 C -0.3707(5) 1.2147(14) 0.2594(9) 0.0131(4) Uani 0.846(3) 1 d . . P A 1
C6 C -0.40676(18) 1.0425(8) 0.2504(4) 0.0131(4) Uani 0.846(3) 1 d . . P A 1
H6A H -0.398232 0.898184 0.281246 0.016 Uiso 0.846(3) 1 calc R U P A 1
C7 C -0.45451(19) 1.0805(10) 0.1973(4) 0.0161(6) Uani 0.846(3) 1 d . . P A 1
H7A H -0.478638 0.963731 0.191548 0.019 Uiso 0.846(3) 1 calc R U P A 1
C8 C -0.46646(17) 1.2928(11) 0.1525(4) 0.0133(6) Uani 0.846(3) 1 d . . P A 1
C9 C -0.43124(18) 1.4662(9) 0.1612(3) 0.0134(5) Uani 0.846(3) 1 d . . P A 1
H9A H -0.439800 1.611277 0.131120 0.016 Uiso 0.846(3) 1 calc R U P A 1
C10 C -0.38394(17) 1.4243(8) 0.2140(4) 0.0136(6) Uani 0.846(3) 1 d . . P A 1
H10C H -0.359902 1.541367 0.219307 0.016 Uiso 0.846(3) 1 calc R U P A 1
C11 C -0.38899(18) 1.3606(9) 0.4745(4) 0.0156(6) Uani 0.846(3) 1 d . . P A 1
H11G H -0.382615 1.526495 0.475690 0.023 Uiso 0.846(3) 1 calc R U P A 1
H11H H -0.411783 1.319073 0.413175 0.023 Uiso 0.846(3) 1 calc R U P A 1
H11I H -0.403413 1.320166 0.527615 0.023 Uiso 0.846(3) 1 calc R U P A 1

loop_
_atom_site_aniso_label
_atom_site_aniso_U_11
_atom_site_aniso_U_22
_atom_site_aniso_U_33
_atom_site_aniso_U_23
_atom_site_aniso_U_13
_atom_site_aniso_U_12
Cl1A 0.0085(3) 0.0314(4) 0.0212(4) 0.0024(4) 0.0029(4) 0.0012(3)
O1A 0.0077(12) 0.0330(15) 0.0120(13) -0.0015(12) 0.0030(10) 0.0007(12)
O2A 0.0098(12) 0.0309(16) 0.0073(14) 0.0042(10) 0.0008(11) -0.0019(11)
O3A 0.0071(9) 0.0372(13) 0.0156(15) -0.0023(13) 0.0058(14) 0.0013(11)
O4A 0.0089(9) 0.0161(10) 0.0183(10) 0.0033(10) 0.0037(10) 0.0014(8)
O5A 0.0153(10) 0.0201(11) 0.0132(10) 0.0015(10) 0.0020(10) 0.0057(9)
C1A 0.025(3) 0.021(2) 0.012(2) -0.0031(18) 0.011(2) -0.005(2)
C2A 0.0097(12) 0.0136(15) 0.0100(13) 0.0059(14) 0.0017(14) 0.0000(11)
C3A 0.0089(10) 0.0187(13) 0.0049(12) -0.0017(10) -0.0041(18) 0.0008(11)
C4A 0.0099(12) 0.0229(16) 0.0088(13) 0.0041(14) 0.0023(16) 0.0013(12)
C5A 0.0140(9) 0.0157(11) 0.0102(9) 0.0001(10) 0.0040(11) 0.0023(9)
C6A 0.0140(9) 0.0157(11) 0.0102(9) 0.0001(10) 0.0040(11) 0.0023(9)
C7A 0.0139(13) 0.0195(15) 0.0138(14) 0.0013(15) 0.0012(14) -0.0067(12)
C8A 0.0053(11) 0.0258(17) 0.0088(13) 0.0033(16) 0.0021(16) 0.0027(12)
C9A 0.0148(13) 0.0149(14) 0.0107(13) -0.0012(13) 0.0033(15) 0.0007(12)
C10A 0.0120(13) 0.0161(14) 0.0136(14) -0.0004(14) 0.0054(15) -0.0024(11)
C11A 0.0099(12) 0.0194(14) 0.0188(15) 0.0028(14) 0.0059(15) 0.0064(12)
Cl1' 0.0085(3) 0.0314(4) 0.0212(4) 0.0024(4) 0.0029(4) 0.0012(3)
O1' 0.0077(12) 0.0330(15) 0.0120(13) -0.0015(12) 0.0030(10) 0.0007(12)
O2' 0.0098(12) 0.0309(16) 0.0073(14) 0.0042(10) 0.0008(11) -0.0019(11)
O3' 0.0071(9) 0.0372(13) 0.0156(15) -0.0023(13) 0.0058(14) 0.0013(11)
O4' 0.0089(9) 0.0161(10) 0.0183(10) 0.0033(10) 0.0037(10) 0.0014(8)
O5' 0.0153(10) 0.0201(11) 0.0132(10) 0.0015(10) 0.0020(10) 0.0057(9)
C2' 0.0097(12) 0.0136(15) 0.0100(13) 0.0059(14) 0.0017(14) 0.0000(11)
C4' 0.0099(12) 0.0229(16) 0.0088(13) 0.0041(14) 0.0023(16) 0.0013(12)
C5' 0.0140(9) 0.0157(11) 0.0102(9) 0.0001(10) 0.0040(11) 0.0023(9)
C6' 0.0140(9) 0.0157(11) 0.0102(9) 0.0001(10) 0.0040(11) 0.0023(9)
C7' 0.0139(13) 0.0195(15) 0.0138(14) 0.0013(15) 0.0012(14) -0.0067(12)
C8' 0.0053(11) 0.0258(17) 0.0088(13) 0.0033(16) 0.0021(16) 0.0027(12)
C9' 0.0148(13) 0.0149(14) 0.0107(13) -0.0012(13) 0.0033(15) 0.0007(12)
C10' 0.0120(13) 0.0161(14) 0.0136(14) -0.0004(14) 0.0054(15) -0.0024(11)
C11' 0.0099(12) 0.0194(14) 0.0188(15) 0.0028(14) 0.0059(15) 0.0064(12)
C1 0.006(2) 0.017(2) 0.007(2) 0.0012(15) 0.0035(17) 0.0003(15)
C3 0.0089(10) 0.0187(13) 0.0049(12) -0.0017(10) -0.0041(18) 0.0008(11)
Cl1 0.0085(3) 0.0314(4) 0.0212(4) 0.0024(4) 0.0029(4) 0.0012(3)
O1 0.0077(12) 0.0330(15) 0.0120(13) -0.0015(12) 0.0030(10) 0.0007(12)
O2 0.0098(12) 0.0309(16) 0.0073(14) 0.0042(10) 0.0008(11) -0.0019(11)
O3 0.0071(9) 0.0372(13) 0.0156(15) -0.0023(13) 0.0058(14) 0.0013(11)
O4 0.0089(9) 0.0161(10) 0.0183(10) 0.0033(10) 0.0037(10) 0.0014(8)
O5 0.0153(10) 0.0201(11) 0.0132(10) 0.0015(10) 0.0020(10) 0.0057(9)
C2 0.0097(12) 0.0136(15) 0.0100(13) 0.0059(14) 0.0017(14) 0.0000(11)
C4 0.0099(12) 0.0229(16) 0.0088(13) 0.0041(14) 0.0023(16) 0.0013(12)
C5 0.0140(9) 0.0157(11) 0.0102(9) 0.0001(10) 0.0040(11) 0.0023(9)
C6 0.0140(9) 0.0157(11) 0.0102(9) 0.0001(10) 0.0040(11) 0.0023(9)
C7 0.0139(13) 0.0195(15) 0.0138(14) 0.0013(15) 0.0012(14) -0.0067(12)
C8 0.0053(11) 0.0258(17) 0.0088(13) 0.0033(16) 0.0021(16) 0.0027(12)
C9 0.0148(13) 0.0149(14) 0.0107(13) -0.0012(13) 0.0033(15) 0.0007(12)
C10 0.0120(13) 0.0161(14) 0.0136(14) -0.0004(14) 0.0054(15) -0.0024(11)
C11 0.0099(12) 0.0194(14) 0.0188(15) 0.0028(14) 0.0059(15) 0.0064(12)

loop_
_atom_type_symbol
_atom_type_description
_atom_type_scat_dispersion_real
_atom_type_scat_dispersion_imag
_atom_type_scat_source
C C 0.0033 0.0016 'International Tables Vol C Tables 4.2.6.8 and 6.1.1.4'
H H 0.0000 0.0000 'International Tables Vol C Tables 4.2.6.8 and 6.1.1.4'
O O 0.0106 0.0060 'International Tables Vol C Tables 4.2.6.8 and 6.1.1.4'
Cl Cl 0.1484 0.1585 'International Tables Vol C Tables 4.2.6.8 and 6.1.1.4'

loop_
_geom_angle_atom_site_label_1
_geom_angle_atom_site_label_2
_geom_angle_atom_site_label_3
_geom_angle
_geom_angle_site_symmetry_1
_geom_angle_site_symmetry_3
C1A O1A O2A 107.6(4) . .
C3A O2A O1A 108.6(3) . .
C3A O4A O5A 109.3(3) . .
O4A O5A H5OA 100.0 . .
O3A C1A O1A 118.3(5) . .
O3A C1A C2A 132.3(4) . .
O1A C1A C2A 109.3(4) . .
C1A C2A C4A 114.5(4) . .
C1A C2A C3A 103.2(4) . .
C4A C2A C3A 118.9(4) . .
C1A C2A H2AA 106.5 . .
C4A C2A H2AA 106.5 . .
C3A C2A H2AA 106.5 . .
O4A C3A O2A 111.3(4) . .
O4A C3A C11A 107.1(3) . .
O2A C3A C11A 106.5(4) . .
O4A C3A C2A 113.2(4) . .
O2A C3A C2A 101.4(3) . .
C11A C3A C2A 117.1(4) . .
C5A C4A C2A 112.5(4) . .
C5A C4A H4AA 109.1 . .
C2A C4A H4AA 109.1 . .
C5A C4A H4AB 109.1 . .
C2A C4A H4AB 109.1 . .
H4AA C4A H4AB 107.8 . .
C6A C5A C10A 118.3(4) . .
C6A C5A C4A 122.1(4) . .
C10A C5A C4A 119.6(4) . .
C5A C6A C7A 121.3(4) . .
C5A C6A H6AA 119.3 . .
C7A C6A H6AA 119.3 . .
C8A C7A C6A 118.5(4) . .
C8A C7A H7AA 120.7 . .
C6A C7A H7AA 120.7 . .
C7A C8A C9A 122.1(4) . .
C7A C8A Cl1A 119.0(3) . .
C9A C8A Cl1A 118.9(3) . .
C10A C9A C8A 119.4(4) . .
C10A C9A H9AA 120.3 . .
C8A C9A H9AA 120.3 . .
C9A C10A C5A 120.3(4) . .
C9A C10A H10A 119.9 . .
C5A C10A H10A 119.8 . .
C3A C11A H11A 109.4 . .
C3A C11A H11B 109.5 . .
H11A C11A H11B 109.5 . .
C3A C11A H11C 109.5 . .
H11A C11A H11C 109.5 . .
H11B C11A H11C 109.5 . .
C8' Cl1' O5' 157.7(14) . 2_445
O2' O1' C3 97.1(18) . .
O1' O2' C1 109(3) . .
O5' O4' C3 105.7(10) . .
O4' O5' H5O' 129.0 . .
Cl1' O5' H5O' 20.6 2_455 .
C3 C2' C1 100.3(18) . .
C3 C2' C4' 118(2) . .
C1 C2' C4' 110(2) . .
C3 C2' H2'A 109.4 . .
C1 C2' H2'A 109.4 . .
C4' C2' H2'A 109.8 . .
C2' C4' C5' 106(3) . .
C2' C4' H4'A 109.8 . .
C5' C4' H4'A 112.7 . .
C2' C4' H4'B 110.4 . .
C5' C4' H4'B 109.1 . .
H4'A C4' H4'B 108.4 . .
C6' C5' C10' 118(6) . .
C6' C5' C4' 130(5) . .
C10' C5' C4' 112(3) . .
C5' C6' C7' 122(4) . .
C5' C6' H6'A 120.1 . .
C7' C6' H6'A 117.4 . .
C8' C7' C6' 124(3) . .
C8' C7' H7'A 118.1 . .
C6' C7' H7'A 118.3 . .
C7' C8' C9' 118(3) . .
C7' C8' Cl1' 126(3) . .
C9' C8' Cl1' 116(2) . .
C10' C9' C8' 118(3) . .
C10' C9' H9'A 121.1 . .
C8' C9' H9'A 121.2 . .
C9' C10' C5' 120(3) . .
C9' C10' H10B 119.4 . .
C5' C10' H10B 120.6 . .
C3 C11' H11D 109.5 . .
C3 C11' H11E 109.4 . .
H11D C11' H11E 109.5 . .
C3 C11' H11F 109.5 . .
H11D C11' H11F 109.5 . .
H11E C11' H11F 109.5 . .
O3 C1 O2 116.3(6) . .
O3' C1 O2' 123(3) . .
O3 C1 C2 131.1(5) . .
O2 C1 C2 112.5(4) . .
O3' C1 C2' 122(2) . .
O2' C1 C2' 114(2) . .
C11' C3 O1' 110.5(16) . .
O4 C3 O1 110.5(4) . .
C11' C3 C2' 127.8(16) . .
O1' C3 C2' 107.4(15) . .
C11' C3 O4' 92.3(2) . .
O1' C3 O4' 104.2(13) . .
C2' C3 O4' 111.6(14) . .
O4 C3 C2 114.2(4) . .
O1 C3 C2 105.1(4) . .
O4 C3 C11 103.5(4) . .
O1 C3 C11 104.9(4) . .
C2 C3 C11 118.3(4) . .
C3 O1 O2 105.8(4) . .
C1 O2 O1 105.4(5) . .
C3 O4 O5 108.2(3) . .
O4 O5 H5O 102.9 . .
C1 C2 C3 99.4(4) . .
C1 C2 C4 114.3(4) . .
C3 C2 C4 118.5(5) . .
C1 C2 H2A 108.0 . .
C3 C2 H2A 108.0 . .
C4 C2 H2A 108.0 . .
C5 C4 C2 112.3(6) . .
C5 C4 H4A 108.8 . .
C2 C4 H4A 109.3 . .
C5 C4 H4B 109.2 . .
C2 C4 H4B 109.2 . .
H4A C4 H4B 107.9 . .
C6 C5 C10 118.6(10) . .
C6 C5 C4 119.0(7) . .
C10 C5 C4 122.4(7) . .
C7 C6 C5 121.0(6) . .
C7 C6 H6A 119.6 . .
C5 C6 H6A 119.4 . .
C8 C7 C6 118.9(5) . .
C8 C7 H7A 120.6 . .
C6 C7 H7A 120.6 . .
C9 C8 C7 120.9(5) . .
C9 C8 Cl1 119.8(4) . .
C7 C8 Cl1 119.3(4) . .
C8 C9 C10 119.2(5) . .
C8 C9 H9A 120.4 . .
C10 C9 H9A 120.4 . .
C9 C10 C5 121.4(6) . .
C9 C10 H10C 119.5 . .
C5 C10 H10C 119.1 . .
C3 C11 H11G 109.5 . .
C3 C11 H11H 109.4 . .
H11G C11 H11H 109.5 . .
C3 C11 H11I 109.5 . .
H11G C11 H11I 109.5 . .
H11H C11 H11I 109.5 . .

loop_
_geom_bond_atom_site_label_1
_geom_bond_atom_site_label_2
_geom_bond_distance
_geom_bond_site_symmetry_2
Cl1A C8A 1.757(4) .
O1A C1A 1.374(6) .
O1A O2A 1.473(5) .
O2A C3A 1.445(6) .
O3A C1A 1.190(6) .
O4A C3A 1.401(5) .
O4A O5A 1.477(4) .
O5A H5OA 0.9121 .
C1A C2A 1.504(7) .
C2A C4A 1.551(6) .
C2A C3A 1.550(7) .
C2A H2AA 1.0000 .
C3A C11A 1.496(6) .
C4A C5A 1.497(6) .
C4A H4AA 0.9900 .
C4A H4AB 0.9900 .
C5A C6A 1.385(6) .
C5A C10A 1.411(6) .
C6A C7A 1.406(6) .
C6A H6AA 0.9500 .
C7A C8A 1.356(7) .
C7A H7AA 0.9500 .
C8A C9A 1.388(6) .
C9A C10A 1.380(6) .
C9A H9AA 0.9500 .
C10A H10A 0.9500 .
C11A H11A 0.9800 .
C11A H11B 0.9800 .
C11A H11C 0.9800 .
Cl1' C8' 1.75(3) .
Cl1' O5' 2.067(10) 2_445
O1' O2' 1.60(4) .
O1' C3 1.46(3) .
O2' C1 1.22(3) .
O3' C1 1.241(5) .
O4' O5' 1.4539(10) .
O4' C3 1.495(19) .
O5' H5O' 0.8500 .
C2' C3 1.50(3) .
C2' C1 1.50(3) .
C2' C4' 1.50(4) .
C2' H2'A 1.0000 .
C4' C5' 1.64(7) .
C4' H4'A 0.9900 .
C4' H4'B 0.9900 .
C5' C6' 1.29(6) .
C5' C10' 1.44(7) .
C6' C7' 1.33(4) .
C6' H6'A 0.9500 .
C7' C8' 1.27(5) .
C7' H7'A 0.9500 .
C8' C9' 1.47(4) .
C9' C10' 1.33(4) .
C9' H9'A 0.9500 .
C10' H10B 0.9500 .
C11' C3 1.44(3) .
C11' H11D 0.9800 .
C11' H11E 0.9800 .
C11' H11F 0.9800 .
C1 O3 1.216(3) .
C1 O2 1.373(7) .
C1 C2 1.501(6) .
C3 O4 1.433(6) .
C3 O1 1.435(6) .
C3 C2 1.518(7) .
C3 C11 1.526(6) .
Cl1 C8 1.739(5) .
O1 O2 1.495(8) .
O4 O5 1.453(5) .
O5 H5O 0.8500 .
C2 C4 1.512(8) .
C2 H2A 1.0000 .
C4 C5 1.528(14) .
C4 H4A 0.9900 .
C4 H4B 0.9900 .
C5 C6 1.409(10) .
C5 C10 1.388(11) .
C6 C7 1.387(7) .
C6 H6A 0.9500 .
C7 C8 1.393(8) .
C7 H7A 0.9500 .
C8 C9 1.399(8) .
C9 C10 1.379(7) .
C9 H9A 0.9500 .
C10 H10C 0.9500 .
C11 H11G 0.9800 .
C11 H11H 0.9800 .
C11 H11I 0.9800 .
